data_7000843
loop_
_publ_author_name
'Abram, Peter D.'
'McKay, David'
'Ellis, David'
'Macgregor, Stuart A.'
'Rosair, Georgina M.'
'Sancho, Rodrigo'
'Welch, Alan J.'

_publ_section_title
;
 Adducts of the supraicosahedral stannacarborane
 1,6-Me2-4,1,6-closo-SnC2B10H10; synthetic, structural and
 computational studies
;
_journal_issue 13
_journal_name_full 'Dalton Transactions'
_journal_page_first 2345
_journal_page_last 2351
_journal_paper_doi 10.1039/b821417d
_journal_year 2009
_chemical_formula_sum 'C14 H24 B10 N2 Sn'
_chemical_formula_weight 447.14
_chemical_name_systematic
;
?
;
_space_group_IT_number 14
_symmetry_cell_setting monoclinic
_symmetry_space_group_name_Hall '-P 2yn'
_symmetry_space_group_name_H-M 'P 1 21/n 1'
_atom_sites_solution_hydrogens geom
_atom_sites_solution_primary direct
_atom_sites_solution_secondary difmap
_audit_creation_method SHELXL-97
_cell_angle_alpha 90.00
_cell_angle_beta 95.924(4)
_cell_angle_gamma 90.00
_cell_formula_units_Z 4
_cell_length_a 7.9073(8)
_cell_length_b 16.9367(14)
_cell_length_c 14.7949(13)
_cell_measurement_reflns_used 149
_cell_measurement_temperature 100(2)
_cell_measurement_theta_max 19.00
_cell_measurement_theta_min 2.78
_cell_volume 1970.8(3)
_computing_cell_refinement 'APEX2 (Bruker, 2006)'
_computing_data_collection 'APEX2 (Bruker, 2006)'
_computing_data_reduction 'APEX2 (Bruker, 2006)'
_computing_molecular_graphics 'SHELXTL (Bruker, 2003)'
_computing_publication_material 'SHELXTL (Bruker, 2003)'
_computing_structure_refinement 'SHELXL-97 (Sheldrick, 1997)'
_computing_structure_solution 'SHELXS-97 (Sheldrick, 1990)'
_diffrn_ambient_temperature 100(2)
_diffrn_measured_fraction_theta_full 0.999
_diffrn_measured_fraction_theta_max 0.966
_diffrn_measurement_device_type 'CCD area detector'
_diffrn_measurement_method 'phi and omega scans'
_diffrn_radiation_monochromator graphite
_diffrn_radiation_source 'fine-focus sealed tube'
_diffrn_radiation_type MoK\a
_diffrn_radiation_wavelength 0.71073
_diffrn_reflns_av_R_equivalents 0.0000
_diffrn_reflns_av_sigmaI/netI 0.0786
_diffrn_reflns_limit_h_max 9
_diffrn_reflns_limit_h_min -9
_diffrn_reflns_limit_k_max 20
_diffrn_reflns_limit_k_min 0
_diffrn_reflns_limit_l_max 18
_diffrn_reflns_limit_l_min 0
_diffrn_reflns_number 8404
_diffrn_reflns_theta_full 25.00
_diffrn_reflns_theta_max 26.30
_diffrn_reflns_theta_min 2.41
_diffrn_standards_decay_% 0
_diffrn_standards_interval_count 0
_diffrn_standards_interval_time 0
_diffrn_standards_number 0
_exptl_absorpt_coefficient_mu 1.297
_exptl_absorpt_correction_T_max 0.8292
_exptl_absorpt_correction_T_min 0.7375
_exptl_absorpt_correction_type multi-scan
_exptl_absorpt_process_details TWINABS
_exptl_crystal_colour yellow
_exptl_crystal_density_diffrn 1.507
_exptl_crystal_density_method 'not measured'
_exptl_crystal_description block
_exptl_crystal_F_000 888
_exptl_crystal_size_max 0.25
_exptl_crystal_size_mid 0.20
_exptl_crystal_size_min 0.15
_refine_diff_density_max 0.680
_refine_diff_density_min -1.175
_refine_diff_density_rms 0.115
_refine_ls_extinction_method none
_refine_ls_goodness_of_fit_ref 0.940
_refine_ls_hydrogen_treatment mixed
_refine_ls_matrix_type full
_refine_ls_number_parameters 278
_refine_ls_number_reflns 5928
_refine_ls_number_restraints 9
_refine_ls_restrained_S_all 0.940
_refine_ls_R_factor_all 0.0623
_refine_ls_R_factor_gt 0.0405
_refine_ls_shift/su_max 0.001
_refine_ls_shift/su_mean 0.000
_refine_ls_structure_factor_coef Fsqd
_refine_ls_weighting_details 'calc w=1/[\s^2^(Fo^2^)+(0.0486P)^2^+0.0000P] where P=(Fo^2^+2Fc^2^)/3'
_refine_ls_weighting_scheme calc
_refine_ls_wR_factor_gt 0.0847
_refine_ls_wR_factor_ref 0.0902
_reflns_number_gt 4487
_reflns_number_total 5927
_reflns_threshold_expression >2sigma(I)
_cod_data_source_file b821417d.txt
_cod_data_source_block 1
_cod_depositor_comments
;
The following automatic conversions were performed:
'_symmetry_cell_setting' value 'Monoclinic' changed to 'monoclinic'
according to '/home/saulius/struct/CIF-dictionaries/cif_core.dic'
dictionary named 'cif_core.dic' version 2.4.1 from 2010-06-29.

Automatic conversion script
Id: cif_fix_enum 1527 2010-12-29 10:47:43Z saulius 
;
_cod_original_sg_symbol_H-M P2(1)/n
_cod_database_code 7000843

loop_
_symmetry_equiv_pos_as_xyz
'x, y, z'
'-x+1/2, y+1/2, -z+1/2'
'-x, -y, -z'
'x-1/2, -y-1/2, z-1/2'

loop_
_atom_site_label
_atom_site_type_symbol
_atom_site_fract_x
_atom_site_fract_y
_atom_site_fract_z
_atom_site_U_iso_or_equiv
_atom_site_adp_type
_atom_site_occupancy
_atom_site_symmetry_multiplicity
_atom_site_calc_flag
_atom_site_refinement_flags
_atom_site_disorder_assembly
_atom_site_disorder_group
Sn4 Sn 1.07941(3) 0.177553(14) 0.776848(17) 0.01421(9) Uani 1 1 d . . .
C1 C 0.8937(4) 0.2365(2) 0.6273(2) 0.0178(9) Uani 1 1 d . . .
B2 B 0.8493(5) 0.3044(2) 0.6868(3) 0.0195(10) Uani 1 1 d D . .
H2 H 0.908(4) 0.3670(13) 0.681(2) 0.023 Uiso 1 1 d D . .
B3 B 0.8361(5) 0.1503(3) 0.6368(3) 0.0176(10) Uani 1 1 d D . .
H3 H 0.876(4) 0.1109(16) 0.5849(18) 0.021 Uiso 1 1 d D . .
B5 B 0.6696(5) 0.2296(3) 0.6090(3) 0.0200(10) Uani 1 1 d . . .
H5 H 0.629(4) 0.2410(19) 0.539(3) 0.024 Uiso 1 1 d . . .
C6 C 0.7667(5) 0.2939(2) 0.7844(2) 0.0178(8) Uani 1 1 d . . .
B7 B 0.7915(6) 0.1197(3) 0.7518(3) 0.0188(10) Uani 1 1 d D . .
H7 H 0.839(4) 0.0602(13) 0.772(2) 0.023 Uiso 1 1 d D . .
B8 B 0.6283(5) 0.1318(3) 0.6635(3) 0.0192(10) Uani 1 1 d D . .
H8 H 0.566(4) 0.0828(15) 0.626(2) 0.023 Uiso 1 1 d D . .
B9 B 0.6156(5) 0.3046(2) 0.6974(3) 0.0176(10) Uani 1 1 d D . .
H9 H 0.564(4) 0.3642(13) 0.680(2) 0.021 Uiso 1 1 d D . .
B10 B 0.7758(5) 0.2026(2) 0.8270(3) 0.0173(10) Uani 1 1 d D . .
H10 H 0.814(4) 0.1991(18) 0.9004(13) 0.021 Uiso 1 1 d D . .
B11 B 0.5082(5) 0.2149(3) 0.6857(3) 0.0188(10) Uani 1 1 d D . .
H11 H 0.377(3) 0.221(2) 0.656(2) 0.023 Uiso 1 1 d D . .
B12 B 0.5789(6) 0.2535(3) 0.7955(3) 0.0208(10) Uani 1 1 d D . .
H12 H 0.504(4) 0.2763(19) 0.8476(19) 0.025 Uiso 1 1 d D . .
B13 B 0.5911(6) 0.1509(3) 0.7765(3) 0.0209(10) Uani 1 1 d D . .
H13 H 0.508(4) 0.1111(17) 0.812(2) 0.025 Uiso 1 1 d D . .
C11 C 0.9862(5) 0.2575(2) 0.5450(3) 0.0234(9) Uani 1 1 d . . .
H11A H 0.9441 0.3083 0.5200 0.035 Uiso 1 1 calc R . .
H11B H 0.9653 0.2164 0.4986 0.035 Uiso 1 1 calc R . .
H11C H 1.1085 0.2614 0.5635 0.035 Uiso 1 1 calc R . .
C61 C 0.8092(5) 0.3638(2) 0.8494(3) 0.0302(10) Uani 1 1 d . . .
H61A H 0.9187 0.3542 0.8851 0.045 Uiso 1 1 calc R . .
H61B H 0.7201 0.3691 0.8904 0.045 Uiso 1 1 calc R . .
H61C H 0.8157 0.4124 0.8141 0.045 Uiso 1 1 calc R . .
N41 N 1.1500(3) 0.07069(16) 0.87925(19) 0.0139(7) Uani 1 1 d . . .
N42 N 1.1800(4) 0.06588(16) 0.7001(2) 0.0155(7) Uani 1 1 d . . .
C40 C 1.1541(5) 0.0802(2) 0.9693(3) 0.0192(9) Uani 1 1 d . . .
H40 H 1.1127 0.1281 0.9919 0.023 Uiso 1 1 calc R . .
C41 C 1.2164(4) 0.0229(2) 1.0306(3) 0.0202(9) Uani 1 1 d . . .
H41 H 1.2168 0.0309 1.0942 0.024 Uiso 1 1 calc R . .
C42 C 1.2778(5) -0.0461(2) 0.9970(3) 0.0233(9) Uani 1 1 d . . .
H42 H 1.3232 -0.0861 1.0376 0.028 Uiso 1 1 calc R . .
C43 C 1.2733(5) -0.0569(2) 0.9052(3) 0.0205(9) Uani 1 1 d . . .
H43 H 1.3136 -0.1047 0.8815 0.025 Uiso 1 1 calc R . .
C44 C 1.2092(4) 0.0027(2) 0.8465(2) 0.0163(8) Uani 1 1 d . . .
C45 C 1.2083(4) -0.0024(2) 0.7463(2) 0.0155(8) Uani 1 1 d . . .
C46 C 1.2393(5) -0.0717(2) 0.7018(3) 0.0217(9) Uani 1 1 d . . .
H46 H 1.2542 -0.1198 0.7347 0.026 Uiso 1 1 calc R . .
C47 C 1.2486(5) -0.0708(2) 0.6092(3) 0.0228(9) Uani 1 1 d . . .
H47 H 1.2681 -0.1183 0.5777 0.027 Uiso 1 1 calc R . .
C48 C 1.2293(5) 0.0000(2) 0.5627(3) 0.0208(9) Uani 1 1 d . . .
H48 H 1.2394 0.0026 0.4993 0.025 Uiso 1 1 calc R . .
C49 C 1.1949(4) 0.0667(2) 0.6112(2) 0.0165(8) Uani 1 1 d . . .
H49 H 1.1812 0.1156 0.5797 0.020 Uiso 1 1 calc R . .

loop_
_atom_site_aniso_label
_atom_site_aniso_U_11
_atom_site_aniso_U_22
_atom_site_aniso_U_33
_atom_site_aniso_U_23
_atom_site_aniso_U_13
_atom_site_aniso_U_12
Sn4 0.01444(14) 0.01417(13) 0.01411(15) -0.00036(11) 0.00196(10) -0.00196(12)
C1 0.0102(19) 0.029(2) 0.014(2) 0.0045(16) -0.0011(16) -0.0022(16)
B2 0.016(2) 0.021(2) 0.021(3) 0.0080(19) 0.004(2) 0.0012(18)
B3 0.011(2) 0.028(2) 0.015(2) -0.0059(19) 0.0060(18) 0.0069(18)
B5 0.017(2) 0.028(3) 0.015(3) 0.0004(19) 0.003(2) 0.0019(19)
C6 0.019(2) 0.0211(19) 0.013(2) -0.0012(16) 0.0022(17) -0.0014(16)
B7 0.019(2) 0.020(2) 0.018(2) 0.0029(19) 0.0049(19) -0.0063(19)
B8 0.014(2) 0.027(3) 0.016(2) 0.0002(19) 0.0027(19) -0.0019(19)
B9 0.016(2) 0.017(2) 0.020(3) -0.0011(18) 0.0055(19) 0.0027(17)
B10 0.019(2) 0.023(2) 0.010(2) 0.0032(18) 0.0042(19) -0.0017(17)
B11 0.012(2) 0.026(2) 0.019(3) 0.002(2) 0.0039(19) -0.0009(19)
B12 0.019(2) 0.030(3) 0.014(3) 0.0011(19) 0.003(2) -0.0027(19)
B13 0.016(2) 0.025(2) 0.021(3) 0.008(2) -0.0003(19) -0.0020(19)
C11 0.026(2) 0.024(2) 0.020(2) 0.0028(17) 0.0035(18) -0.0035(17)
C61 0.032(3) 0.028(2) 0.030(3) -0.0036(19) 0.003(2) -0.0005(19)
N41 0.0117(16) 0.0173(16) 0.0124(17) 0.0001(13) -0.0001(13) -0.0033(12)
N42 0.0127(16) 0.0170(16) 0.0167(18) 0.0006(13) 0.0006(13) -0.0040(12)
C40 0.017(2) 0.023(2) 0.018(2) -0.0004(17) 0.0024(17) -0.0032(16)
C41 0.020(2) 0.026(2) 0.016(2) 0.0047(17) 0.0019(17) -0.0065(17)
C42 0.023(2) 0.025(2) 0.021(2) 0.0053(17) -0.0018(18) -0.0024(17)
C43 0.022(2) 0.0146(19) 0.025(2) -0.0008(16) 0.0011(18) 0.0004(16)
C44 0.018(2) 0.0134(18) 0.017(2) -0.0002(15) -0.0007(16) -0.0038(15)
C45 0.015(2) 0.0146(19) 0.017(2) -0.0031(16) 0.0005(16) -0.0022(15)
C46 0.022(2) 0.0183(19) 0.025(2) 0.0005(17) 0.0019(18) 0.0025(16)
C47 0.023(2) 0.025(2) 0.020(2) -0.0094(18) 0.0007(18) -0.0003(17)
C48 0.016(2) 0.028(2) 0.018(2) -0.0052(17) 0.0012(17) -0.0024(16)
C49 0.014(2) 0.021(2) 0.015(2) 0.0006(16) 0.0006(16) -0.0024(15)

loop_
_atom_type_symbol
_atom_type_description
_atom_type_scat_dispersion_real
_atom_type_scat_dispersion_imag
_atom_type_scat_source
C C 0.0033 0.0016 'International Tables Vol C Tables 4.2.6.8 and 6.1.1.4'
H H 0.0000 0.0000 'International Tables Vol C Tables 4.2.6.8 and 6.1.1.4'
B B 0.0013 0.0007 'International Tables Vol C Tables 4.2.6.8 and 6.1.1.4'
N N 0.0061 0.0033 'International Tables Vol C Tables 4.2.6.8 and 6.1.1.4'
Sn Sn -0.6537 1.4246 'International Tables Vol C Tables 4.2.6.8 and 6.1.1.4'

loop_
_geom_angle_atom_site_label_1
_geom_angle_atom_site_label_2
_geom_angle_atom_site_label_3
_geom_angle
_geom_angle_site_symmetry_1
_geom_angle_site_symmetry_3
_geom_angle_publ_flag
N42 Sn4 N41 68.51(10) . . ?
N42 Sn4 B7 87.81(12) . . ?
N41 Sn4 B7 86.90(12) . . ?
N42 Sn4 B10 128.62(11) . . ?
N41 Sn4 B10 95.97(11) . . ?
B7 Sn4 B10 41.37(14) . . ?
N42 Sn4 C1 94.73(11) . . ?
N41 Sn4 C1 150.03(10) . . ?
B7 Sn4 C1 67.13(12) . . ?
B10 Sn4 C1 74.75(12) . . ?
N42 Sn4 B3 75.34(11) . . ?
N41 Sn4 B3 117.09(11) . . ?
B7 Sn4 B3 41.37(14) . . ?
B10 Sn4 B3 69.27(13) . . ?
C1 Sn4 B3 32.94(12) . . ?
N42 Sn4 B2 124.55(11) . . ?
N41 Sn4 B2 154.86(11) . . ?
B7 Sn4 B2 73.33(13) . . ?
B10 Sn4 B2 58.92(12) . . ?
C1 Sn4 B2 29.83(11) . . ?
B3 Sn4 B2 55.95(12) . . ?
N42 Sn4 C6 143.97(9) . . ?
N41 Sn4 C6 125.46(10) . . ?
B7 Sn4 C6 62.74(12) . . ?
B10 Sn4 C6 31.68(11) . . ?
C1 Sn4 C6 56.11(10) . . ?
B3 Sn4 C6 68.85(11) . . ?
B2 Sn4 C6 30.80(11) . . ?
B2 C1 C11 116.6(3) . . ?
B2 C1 B3 125.4(3) . . ?
C11 C1 B3 117.7(3) . . ?
B2 C1 B5 81.4(3) . . ?
C11 C1 B5 116.7(3) . . ?
B3 C1 B5 69.5(2) . . ?
B2 C1 Sn4 86.8(2) . . ?
C11 C1 Sn4 118.2(2) . . ?
B3 C1 Sn4 73.5(2) . . ?
B5 C1 Sn4 123.3(2) . . ?
C1 B2 C6 124.3(3) . . ?
C1 B2 B9 110.0(3) . . ?
C6 B2 B9 56.2(2) . . ?
C1 B2 Sn4 63.40(19) . . ?
C6 B2 Sn4 79.3(2) . . ?
B9 B2 Sn4 121.2(2) . . ?
C1 B2 H2 121.9(18) . . ?
C6 B2 H2 111.2(18) . . ?
B9 B2 H2 114.3(17) . . ?
Sn4 B2 H2 116.8(17) . . ?
C1 B3 B8 118.8(3) . . ?
C1 B3 B7 115.9(3) . . ?
B8 B3 B7 58.1(2) . . ?
C1 B3 B5 60.9(2) . . ?
B8 B3 B5 62.0(2) . . ?
B7 B3 B5 101.8(3) . . ?
C1 B3 Sn4 73.5(2) . . ?
B8 B3 Sn4 117.6(2) . . ?
B7 B3 Sn4 62.16(18) . . ?
B5 B3 Sn4 117.8(2) . . ?
C1 B3 H3 114.0(18) . . ?
B8 B3 H3 113.2(18) . . ?
B7 B3 H3 125.2(18) . . ?
B5 B3 H3 121.7(18) . . ?
Sn4 B3 H3 114.2(18) . . ?
C1 B5 B11 132.3(3) . . ?
C1 B5 B8 102.0(3) . . ?
B11 B5 B8 56.4(2) . . ?
C1 B5 B3 49.6(2) . . ?
B11 B5 B3 106.6(3) . . ?
B8 B5 B3 55.4(2) . . ?
C1 B5 B9 98.2(3) . . ?
B11 B5 B9 55.8(2) . . ?
B8 B5 B9 103.4(3) . . ?
B3 B5 B9 121.6(3) . . ?
C1 B5 H5 109.3(19) . . ?
B11 B5 H5 118.2(19) . . ?
B8 B5 H5 121.7(18) . . ?
B3 B5 H5 118.0(19) . . ?
B9 B5 H5 118.6(19) . . ?
C61 C6 B2 112.5(3) . . ?
C61 C6 B12 113.2(3) . . ?
B2 C6 B12 124.7(3) . . ?
C61 C6 B10 118.5(3) . . ?
B2 C6 B10 115.1(3) . . ?
B12 C6 B10 65.5(3) . . ?
C61 C6 B9 119.3(3) . . ?
B2 C6 B9 68.4(3) . . ?
B12 C6 B9 62.9(2) . . ?
B10 C6 B9 113.0(3) . . ?
C61 C6 Sn4 112.2(2) . . ?
B2 C6 Sn4 69.93(19) . . ?
B12 C6 Sn4 117.1(2) . . ?
B10 C6 Sn4 55.55(18) . . ?
B9 C6 Sn4 122.6(2) . . ?
B13 B7 B8 60.3(3) . . ?
B13 B7 B10 60.9(2) . . ?
B8 B7 B10 106.1(3) . . ?
B13 B7 B3 111.8(3) . . ?
B8 B7 B3 58.4(2) . . ?
B10 B7 B3 112.4(3) . . ?
B13 B7 Sn4 133.8(3) . . ?
B8 B7 Sn4 131.4(3) . . ?
B10 B7 Sn4 73.7(2) . . ?
B3 B7 Sn4 76.5(2) . . ?
B13 B7 H7 120.8(19) . . ?
B8 B7 H7 120.8(18) . . ?
B10 B7 H7 126.0(18) . . ?
B3 B7 H7 114.2(19) . . ?
Sn4 B7 H7 92.1(18) . . ?
B11 B8 B7 109.1(3) . . ?
B11 B8 B13 61.7(2) . . ?
B7 B8 B13 59.6(3) . . ?
B11 B8 B3 116.0(3) . . ?
B7 B8 B3 63.5(2) . . ?
B13 B8 B3 115.7(3) . . ?
B11 B8 B5 59.6(2) . . ?
B7 B8 B5 106.0(3) . . ?
B13 B8 B5 107.4(3) . . ?
B3 B8 B5 62.6(2) . . ?
B11 B8 H8 118.9(18) . . ?
B7 B8 H8 123.6(18) . . ?
B13 B8 H8 121.0(19) . . ?
B3 B8 H8 114.0(19) . . ?
B5 B8 H8 122.7(18) . . ?
C6 B9 B12 58.1(2) . . ?
C6 B9 B11 106.5(3) . . ?
B12 B9 B11 61.8(3) . . ?
C6 B9 B2 55.3(2) . . ?
B12 B9 B2 108.7(3) . . ?
B11 B9 B2 117.8(3) . . ?
C6 B9 B5 105.2(3) . . ?
B12 B9 B5 108.0(3) . . ?
B11 B9 B5 59.4(2) . . ?
B2 B9 B5 69.3(2) . . ?
C6 B9 H9 119.5(18) . . ?
B12 B9 H9 123.6(18) . . ?
B11 B9 H9 127.3(18) . . ?
B2 B9 H9 109.2(18) . . ?
B5 B9 H9 123.7(18) . . ?
C6 B10 B13 107.0(3) . . ?
C6 B10 B12 57.0(2) . . ?
B13 B10 B12 58.7(2) . . ?
C6 B10 B7 119.4(3) . . ?
B13 B10 B7 57.9(2) . . ?
B12 B10 B7 109.0(3) . . ?
C6 B10 Sn4 92.8(2) . . ?
B13 B10 Sn4 122.1(3) . . ?
B12 B10 Sn4 143.0(3) . . ?
B7 B10 Sn4 64.90(19) . . ?
C6 B10 H10 115.0(17) . . ?
B13 B10 H10 120.9(18) . . ?
B12 B10 H10 115.2(18) . . ?
B7 B10 H10 122.5(17) . . ?
Sn4 B10 H10 96.0(19) . . ?
B9 B11 B8 116.9(3) . . ?
B9 B11 B12 59.1(3) . . ?
B8 B11 B12 109.9(3) . . ?
B9 B11 B13 108.4(3) . . ?
B8 B11 B13 59.4(2) . . ?
B12 B11 B13 59.0(3) . . ?
B9 B11 B5 64.8(3) . . ?
B8 B11 B5 63.9(3) . . ?
B12 B11 B5 110.2(3) . . ?
B13 B11 B5 109.0(3) . . ?
B9 B11 H11 113.2(18) . . ?
B8 B11 H11 120.7(18) . . ?
B12 B11 H11 122.2(19) . . ?
B13 B11 H11 128.3(19) . . ?
B5 B11 H11 115.7(19) . . ?
C6 B12 B9 58.9(2) . . ?
C6 B12 B13 109.0(3) . . ?
B9 B12 B13 109.9(3) . . ?
C6 B12 B11 105.1(3) . . ?
B9 B12 B11 59.2(2) . . ?
B13 B12 B11 60.8(2) . . ?
C6 B12 B10 57.5(2) . . ?
B9 B12 B10 103.9(3) . . ?
B13 B12 B10 60.6(2) . . ?
B11 B12 B10 104.0(3) . . ?
C6 B12 H12 118.9(19) . . ?
B9 B12 H12 124.3(19) . . ?
B13 B12 H12 120.2(19) . . ?
B11 B12 H12 129.0(19) . . ?
B10 B12 H12 120.4(19) . . ?
B7 B13 B8 60.0(3) . . ?
B7 B13 B12 113.4(3) . . ?
B8 B13 B12 110.5(3) . . ?
B7 B13 B11 107.2(3) . . ?
B8 B13 B11 58.9(3) . . ?
B12 B13 B11 60.2(2) . . ?
B7 B13 B10 61.2(2) . . ?
B8 B13 B10 106.1(3) . . ?
B12 B13 B10 60.6(2) . . ?
B11 B13 B10 103.6(3) . . ?
B7 B13 H13 120.5(18) . . ?
B8 B13 H13 120.2(19) . . ?
B12 B13 H13 118.6(19) . . ?
B11 B13 H13 122.2(18) . . ?
B10 B13 H13 126.4(18) . . ?
C1 C11 H11A 109.5 . . ?
C1 C11 H11B 109.5 . . ?
H11A C11 H11B 109.5 . . ?
C1 C11 H11C 109.5 . . ?
H11A C11 H11C 109.5 . . ?
H11B C11 H11C 109.5 . . ?
C6 C61 H61A 109.5 . . ?
C6 C61 H61B 109.5 . . ?
H61A C61 H61B 109.5 . . ?
C6 C61 H61C 109.5 . . ?
H61A C61 H61C 109.5 . . ?
H61B C61 H61C 109.5 . . ?
C40 N41 C44 119.0(3) . . ?
C40 N41 Sn4 121.4(2) . . ?
C44 N41 Sn4 119.0(2) . . ?
C49 N42 C45 118.8(3) . . ?
C49 N42 Sn4 122.0(2) . . ?
C45 N42 Sn4 118.9(2) . . ?
N41 C40 C41 122.6(4) . . ?
N41 C40 H40 118.7 . . ?
C41 C40 H40 118.7 . . ?
C42 C41 C40 118.2(4) . . ?
C42 C41 H41 120.9 . . ?
C40 C41 H41 120.9 . . ?
C43 C42 C41 119.8(4) . . ?
C43 C42 H42 120.1 . . ?
C41 C42 H42 120.1 . . ?
C42 C43 C44 119.5(3) . . ?
C42 C43 H43 120.3 . . ?
C44 C43 H43 120.3 . . ?
N41 C44 C43 120.8(3) . . ?
N41 C44 C45 116.2(3) . . ?
C43 C44 C45 122.9(3) . . ?
N42 C45 C46 121.0(3) . . ?
N42 C45 C44 116.1(3) . . ?
C46 C45 C44 122.9(3) . . ?
C47 C46 C45 119.7(4) . . ?
C47 C46 H46 120.2 . . ?
C45 C46 H46 120.2 . . ?
C46 C47 C48 119.4(4) . . ?
C46 C47 H47 120.3 . . ?
C48 C47 H47 120.3 . . ?
C49 C48 C47 117.9(4) . . ?
C49 C48 H48 121.1 . . ?
C47 C48 H48 121.1 . . ?
N42 C49 C48 123.1(3) . . ?
N42 C49 H49 118.4 . . ?
C48 C49 H49 118.4 . . ?

loop_
_geom_bond_atom_site_label_1
_geom_bond_atom_site_label_2
_geom_bond_distance
_geom_bond_site_symmetry_2
_geom_bond_publ_flag
Sn4 N42 2.384(3) . ?
Sn4 N41 2.389(3) . ?
Sn4 B7 2.471(4) . ?
Sn4 B10 2.620(4) . ?
Sn4 C1 2.717(3) . ?
Sn4 B3 2.717(4) . ?
Sn4 B2 3.033(4) . ?
Sn4 C6 3.173(4) . ?
C1 B2 1.512(6) . ?
C1 C11 1.526(5) . ?
C1 B3 1.541(6) . ?
C1 B5 1.769(6) . ?
B2 C6 1.654(6) . ?
B2 B9 1.871(6) . ?
B2 H2 1.165(18) . ?
B3 B8 1.757(6) . ?
B3 B7 1.847(6) . ?
B3 B5 1.896(6) . ?
B3 H3 1.088(18) . ?
B5 B11 1.810(6) . ?
B5 B8 1.885(6) . ?
B5 B9 1.904(6) . ?
B5 H5 1.07(4) . ?
C6 C61 1.540(5) . ?
C6 B12 1.659(6) . ?
C6 B10 1.669(5) . ?
C6 B9 1.672(5) . ?
B7 B13 1.744(6) . ?
B7 B8 1.751(6) . ?
B7 B10 1.804(6) . ?
B7 H7 1.107(18) . ?
B8 B11 1.748(6) . ?
B8 B13 1.757(6) . ?
B8 H8 1.089(18) . ?
B9 B12 1.739(6) . ?
B9 B11 1.740(6) . ?
B9 H9 1.108(18) . ?
B10 B13 1.799(6) . ?
B10 B12 1.799(6) . ?
B10 H10 1.099(18) . ?
B11 B12 1.786(6) . ?
B11 B13 1.796(6) . ?
B11 H11 1.090(18) . ?
B12 B13 1.764(7) . ?
B12 H12 1.092(18) . ?
B13 H13 1.111(18) . ?
C11 H11A 0.9800 . ?
C11 H11B 0.9800 . ?
C11 H11C 0.9800 . ?
C61 H61A 0.9800 . ?
C61 H61B 0.9800 . ?
C61 H61C 0.9800 . ?
N41 C40 1.338(5) . ?
N41 C44 1.351(4) . ?
N42 C49 1.333(4) . ?
N42 C45 1.350(4) . ?
C40 C41 1.384(5) . ?
C40 H40 0.9500 . ?
C41 C42 1.378(5) . ?
C41 H41 0.9500 . ?
C42 C43 1.368(5) . ?
C42 H42 0.9500 . ?
C43 C44 1.392(5) . ?
C43 H43 0.9500 . ?
C44 C45 1.485(5) . ?
C45 C46 1.380(5) . ?
C46 C47 1.379(5) . ?
C46 H46 0.9500 . ?
C47 C48 1.383(5) . ?
C47 H47 0.9500 . ?
C48 C49 1.381(5) . ?
C48 H48 0.9500 . ?
C49 H49 0.9500 . ?
